data_7242334
loop_
_publ_author_name
'Ying, Jun'
'Zhang, Baoyue'
'Tian, Aixiang'
'Wang, Xiuli'

_publ_section_title
;
 A series of A- and B-type Anderson compounds with Al, Te and Cr as
 centers by tuning different ligands: syntheses, electrochemical,
 photocatalytic and CO2RR properties
;
_journal_issue 13
_journal_name_full CrystEngComm
_journal_page_first 2572
_journal_page_last 2581
_journal_paper_doi 10.1039/D1CE00185J
_journal_volume 23
_journal_year 2021
_chemical_formula_moiety '2(Al Mo6 O24), C12 H53 Al Mo6 N18 O36 Zn5, 23(H2 O)'
_chemical_formula_sum 'C12 H101 Al3 Mo18 N18 O107 Zn5'
_chemical_formula_weight 4344.8
_space_group_crystal_system monoclinic
_space_group_IT_number 5
_space_group_name_Hall 'C 2y'
_space_group_name_H-M_alt 'C 1 2 1'
_atom_sites_solution_hydrogens mixed
_audit_creation_date 2019-04-11
_audit_creation_method
;
Olex2 1.2
(compiled 2018.05.29 svn.r3508 for OlexSys, GUI svn.r5506)
;
_audit_update_record
;
2020-02-21 deposited with the CCDC.	2021-03-02 downloaded from the CCDC.
;
_cell_angle_alpha 90
_cell_angle_beta 102.602(6)
_cell_angle_gamma 90
_cell_formula_units_Z 2
_cell_length_a 34.860(6)
_cell_length_b 11.5300(19)
_cell_length_c 14.156(3)
_cell_measurement_reflns_used 5451
_cell_measurement_temperature 273(2)
_cell_measurement_theta_max 27.28
_cell_measurement_theta_min 2.29
_cell_volume 5552.7(18)
_computing_cell_refinement 'SAINT V8.18C (?, 2016)'
_computing_data_reduction 'SAINT V8.18C (?, 2016)'
_computing_molecular_graphics 'Olex2 (Dolomanov et al., 2009)'
_computing_publication_material 'Olex2 (Dolomanov et al., 2009)'
_computing_structure_refinement 'ShelXL (Sheldrick, 2015)'
_computing_structure_solution 'SHELXS-97 (Sheldrick, 1990)'
_diffrn_ambient_temperature 273.15
_diffrn_measured_fraction_theta_full 0.999
_diffrn_measured_fraction_theta_max 0.999
_diffrn_measurement_device_type 'CCD area detector'
_diffrn_measurement_method 'phi and omega scans'
_diffrn_radiation_monochromator graphite
_diffrn_radiation_type MoK\a
_diffrn_radiation_wavelength 0.71073
_diffrn_reflns_av_R_equivalents 0.0289
_diffrn_reflns_av_unetI/netI 0.0382
_diffrn_reflns_Laue_measured_fraction_full 0.999
_diffrn_reflns_Laue_measured_fraction_max 0.999
_diffrn_reflns_limit_h_max 40
_diffrn_reflns_limit_h_min -40
_diffrn_reflns_limit_k_max 13
_diffrn_reflns_limit_k_min -9
_diffrn_reflns_limit_l_max 16
_diffrn_reflns_limit_l_min -16
_diffrn_reflns_number 15588
_diffrn_reflns_point_group_measured_fraction_full 0.762
_diffrn_reflns_point_group_measured_fraction_max 0.762
_diffrn_reflns_theta_full 24.718
_diffrn_reflns_theta_max 24.718
_diffrn_reflns_theta_min 1.474
_exptl_absorpt_coefficient_mu 3.152
_exptl_absorpt_correction_T_max 0.623
_exptl_absorpt_correction_T_min 0.555
_exptl_absorpt_correction_type none
_exptl_crystal_colour colorless
_exptl_crystal_density_diffrn 2.597
_exptl_crystal_density_method 'not measured'
_exptl_crystal_description block
_exptl_crystal_F_000 3862
_exptl_crystal_size_max 0.19
_exptl_crystal_size_mid 0.17
_exptl_crystal_size_min 0.15
_refine_diff_density_max 1.771
_refine_diff_density_min -2.438
_refine_diff_density_rms 0.157
_refine_ls_abs_structure_details
;
 Refined as an inversion twin.
;
_refine_ls_abs_structure_Flack 0.23(4)
_refine_ls_extinction_method none
_refine_ls_goodness_of_fit_ref 1.045
_refine_ls_hydrogen_treatment constr
_refine_ls_matrix_type full
_refine_ls_number_parameters 670
_refine_ls_number_reflns 7252
_refine_ls_number_restraints 13
_refine_ls_restrained_S_all 1.045
_refine_ls_R_factor_all 0.0443
_refine_ls_R_factor_gt 0.0369
_refine_ls_shift/su_max 0.029
_refine_ls_shift/su_mean 0.001
_refine_ls_structure_factor_coef Fsqd
_refine_ls_weighting_details 'w=1/[\s^2^(Fo^2^)+(0.0649P)^2^+30.6808P] where P=(Fo^2^+2Fc^2^)/3'
_refine_ls_weighting_scheme calc
_refine_ls_wR_factor_gt 0.1009
_refine_ls_wR_factor_ref 0.1055
_reflns_Friedel_coverage 0.447
_reflns_Friedel_fraction_full 0.499
_reflns_Friedel_fraction_max 0.499
_reflns_number_gt 6496
_reflns_number_total 9510
_reflns_threshold_expression 'I > 2\s(I)'
_cod_data_source_file d1ce00185j2.cif
_cod_data_source_block y
_cod_depositor_comments 'Adding full bibliography for 7242334--7242339.cif.'
_cod_original_cell_volume 5553.0(17)
_cod_database_code 7242334
_shelx_shelxl_version_number 2018/3
_shelx_space_group_comment
;
The symmetry employed for this shelxl refinement is uniquely defined
by the following loop, which should always be used as a source of
symmetry information in preference to the above space-group names.
They are only intended as comments.
;
_olex2_refinement_description
;
1. Twinned data refinement
 Scales: 0.77(4)
 0.23(4)
2. Fixed Uiso
 At 1.2 times of:
  All C(H) groups
 At 1.5 times of:
  All O(H,H,H,H,H,H,H,H,H,H,H,H,H,H,H,H,H,H,H,H) groups
3. Uiso/Uaniso restraints and constraints
Uanis(N4) \\sim Ueq: with sigma of 0.01 and sigma for terminal atoms of 0.02
Uanis(C5) \\sim Ueq: with sigma of 0.01 and sigma for terminal atoms of 0.02
4.a Riding coordinates:
 O10W(H8WA,H8WB,H7WA,H7WB,H6WA,H6WB,H5WA,H5WB,H3WA,H3WB,H4WA,H4WB,H1WA,H1WB,
 H2WA,H2WB,H9WA,H9WB,H10A,H10B)
4.b Aromatic/amide H refined with riding coordinates:
 C5(H5), C4(H4), C2(H2), C1(H1), C3(H3), C6(H6)
;
_olex2_submission_special_instructions 'No special instructions were received'

loop_
_space_group_symop_operation_xyz
'x, y, z'
'-x, y, -z'
'x+1/2, y+1/2, z'
'-x+1/2, y+1/2, -z'

loop_
_atom_site_label
_atom_site_type_symbol
_atom_site_fract_x
_atom_site_fract_y
_atom_site_fract_z
_atom_site_U_iso_or_equiv
_atom_site_adp_type
_atom_site_occupancy
_atom_site_site_symmetry_order
_atom_site_calc_flag
_atom_site_refinement_flags_posn
_atom_site_refinement_flags_adp
_atom_site_refinement_flags_occupancy
_atom_site_disorder_assembly
_atom_site_disorder_group
Al1 Al 0.25793(10) 1.5113(4) 0.7055(3) 0.0183(7) Uani 1 1 d . . . . .
Al2 Al 0.000000 1.0531(5) 1.000000 0.0154(9) Uani 1 2 d S T P . .
Mo1 Mo 0.20885(4) 1.29385(13) 0.78176(9) 0.0330(3) Uani 1 1 d . . . . .
Mo2 Mo 0.30505(4) 1.27523(11) 0.80037(9) 0.0299(3) Uani 1 1 d . . . . .
Mo3 Mo 0.35445(3) 1.49321(11) 0.72810(8) 0.0267(3) Uani 1 1 d . . . . .
Mo4 Mo 0.20986(3) 1.74627(12) 0.61066(8) 0.0264(3) Uani 1 1 d . . . . .
Mo5 Mo 0.30647(3) 1.73107(11) 0.63442(8) 0.0252(3) Uani 1 1 d . . . . .
Mo6 Mo 0.16171(3) 1.53284(13) 0.68843(8) 0.0294(3) Uani 1 1 d . . . . .
Mo7 Mo 0.00995(3) 1.19717(10) 0.80081(8) 0.0216(3) Uani 1 1 d . . . . .
Mo8 Mo 0.000000 0.76982(13) 1.000000 0.0202(4) Uani 1 2 d S T P . .
Mo9 Mo 0.000000 1.33708(13) 1.000000 0.0185(3) Uani 1 2 d S T P . .
Mo10 Mo 0.00892(3) 0.90783(10) 0.80013(8) 0.0213(3) Uani 1 1 d . . . . .
O1 O 0.1376(3) 1.6355(13) 0.7426(8) 0.051(4) Uani 1 1 d . . . . .
O8W O 0.1164(4) 1.6791(14) 0.9118(11) 0.067(4) Uani 1 1 d . . . . .
O2 O 0.1718(3) 1.2124(13) 0.7143(9) 0.057(3) Uani 1 1 d . . . . .
O7W O 0.1127(3) 1.5502(17) 1.0828(8) 0.068(4) Uani 1 1 d . . . . .
O3 O 0.3435(3) 1.8095(10) 0.7083(8) 0.041(3) Uani 1 1 d . . . . .
O6W O 0.1150(4) 1.4161(14) 0.9042(11) 0.066(4) Uani 1 1 d . . . . .
O5W O -0.0852(3) 1.4225(9) 0.7645(7) 0.033(2) Uani 1 1 d . . . . .
O4 O 0.3296(3) 1.1797(10) 0.7429(9) 0.047(3) Uani 1 1 d . . . . .
O3W O -0.1391(2) 1.5529(12) 0.6068(6) 0.034(2) Uani 1 1 d . . . . .
O5 O 0.2161(3) 1.2403(13) 0.8977(8) 0.052(3) Uani 1 1 d . . . . .
O4W O -0.0832(3) 1.6802(9) 0.7571(8) 0.031(2) Uani 1 1 d . . . . .
O6 O 0.1250(3) 1.4483(13) 0.6265(8) 0.052(4) Uani 1 1 d . . . . .
O1W O -0.2450(5) 1.5475(14) 0.5922(8) 0.081(5) Uani 1 1 d . . . . .
O2W O 0.1229(3) 0.9288(8) 0.6418(7) 0.029(2) Uani 1 1 d . . . . .
O7 O 0.1838(3) 1.8391(12) 0.6664(9) 0.049(3) Uani 1 1 d . . . . .
O8 O 0.3768(3) 1.3907(12) 0.6742(9) 0.049(3) Uani 1 1 d . . . . .
O9 O 0.3103(3) 1.2213(12) 0.9144(8) 0.053(3) Uani 1 1 d . . . . .
O10 O 0.3914(2) 1.5767(10) 0.7966(7) 0.036(3) Uani 1 1 d . . . . .
O11 O 0.2063(3) 1.7968(11) 0.4950(7) 0.046(3) Uani 1 1 d . . . . .
O12 O 0.3021(3) 1.7864(11) 0.5218(8) 0.042(3) Uani 1 1 d . . . . .
O13 O 0.2527(3) 1.2196(10) 0.7390(7) 0.036(2) Uani 1 1 d . . . . .
O14 O 0.2617(3) 1.8035(9) 0.6709(7) 0.030(2) Uani 1 1 d . . . . .
O15 O 0.1721(3) 1.6214(10) 0.5788(6) 0.032(3) Uani 1 1 d . . . . .
O16 O 0.2621(3) 1.4181(9) 0.8195(6) 0.026(2) Uani 1 1 d . . . . .
O17 O 0.1800(3) 1.4323(10) 0.7990(6) 0.033(3) Uani 1 1 d . . . . .
O18 O 0.3429(3) 1.4001(9) 0.8312(7) 0.029(2) Uani 1 1 d . . . . .
O19 O 0.3029(2) 1.6032(8) 0.7574(6) 0.022(2) Uani 1 1 d . . . . .
O20 O 0.2220(2) 1.6202(8) 0.7389(6) 0.020(2) Uani 1 1 d . . . . .
O21 O 0.2123(2) 1.4172(9) 0.6536(6) 0.026(2) Uani 1 1 d . . . . .
O22 O 0.2543(2) 1.6045(8) 0.5934(6) 0.0206(19) Uani 1 1 d . . . . .
O23 O 0.3358(3) 1.5935(10) 0.6170(7) 0.031(2) Uani 1 1 d . . . . .
O24 O 0.2942(2) 1.4043(9) 0.6731(6) 0.024(2) Uani 1 1 d . . . . .
O25 O 0.0382(3) 0.6794(10) 0.9890(7) 0.034(3) Uani 1 1 d . . . . .
O26 O 0.0466(3) 0.8167(9) 0.7916(8) 0.035(3) Uani 1 1 d . . . . .
O27 O 0.0387(3) 1.4271(9) 0.9894(7) 0.030(2) Uani 1 1 d . . . . .
O28 O 0.0489(3) 1.2825(10) 0.7934(8) 0.043(3) Uani 1 1 d . . . . .
O29 O -0.0226(3) 0.8093(8) 0.8640(6) 0.024(2) Uani 1 1 d . . . . .
O30 O 0.0206(3) 1.2989(8) 1.1341(6) 0.021(2) Uani 1 1 d . . . . .
O31 O 0.0313(2) 0.9321(8) 0.9675(6) 0.019(2) Uani 1 1 d . . . . .
O32 O -0.0202(3) 0.9081(11) 0.6877(7) 0.041(3) Uani 1 1 d . . . . .
O33 O -0.0198(4) 1.1999(11) 0.6886(8) 0.044(3) Uani 1 1 d . . . . .
O34 O 0.0321(3) 1.1744(8) 0.9683(6) 0.018(2) Uani 1 1 d . . . . .
O35 O 0.0373(2) 1.0511(9) 0.7971(5) 0.0217(17) Uani 1 1 d . . . . .
O36 O -0.0245(2) 1.0545(9) 0.8638(5) 0.0180(16) Uani 1 1 d . . . . .
Zn1 Zn 0.07878(6) 1.5536(3) 0.94126(14) 0.0540(5) Uani 1 1 d . . . . .
Zn2 Zn -0.07692(4) 1.54775(19) 0.64907(9) 0.0250(3) Uani 1 1 d . . . . .
Zn3 Zn 0.000000 1.5372(2) 0.500000 0.0256(5) Uani 1 2 d S T P . .
C5 C -0.0513(4) 1.3041(14) 0.4515(10) 0.032(3) Uani 1 1 d . U . . .
H5 H -0.037087 1.279368 0.406835 0.038 Uiso 1 1 calc R . . . .
C4 C 0.0502(6) 1.7637(18) 0.5647(14) 0.055(5) Uani 1 1 d . . . . .
H4 H 0.033347 1.787036 0.603750 0.067 Uiso 1 1 calc R . . . .
N9 N -0.0796(4) 1.2455(12) 0.4734(11) 0.044(3) Uani 1 1 d . . . . .
C2 C 0.0452(3) 1.5402(15) 0.7191(8) 0.026(3) Uani 1 1 d . . . . .
H2 H 0.069635 1.536043 0.703132 0.031 Uiso 1 1 calc R . . . .
C1 C 0.0022(3) 1.5539(14) 0.8001(7) 0.020(2) Uani 1 1 d . . . . .
H1 H -0.010052 1.562419 0.851840 0.024 Uiso 1 1 calc R . . . .
N8 N -0.0447(3) 1.4038(13) 0.4996(8) 0.032(3) Uani 1 1 d . . . . .
N6 N 0.0742(3) 1.6768(12) 0.4580(9) 0.028(3) Uani 1 1 d . . . . .
N7 N -0.0714(3) 1.4052(11) 0.5589(8) 0.025(3) Uani 1 1 d . . . . .
N4 N 0.0452(4) 1.6741(13) 0.5108(9) 0.033(3) Uani 1 1 d . U . . .
N3 N -0.0173(3) 1.5467(12) 0.7069(7) 0.023(2) Uani 1 1 d . . . . .
N2 N 0.0405(3) 1.5474(12) 0.8094(7) 0.023(2) Uani 1 1 d . . . . .
N1 N 0.0111(3) 1.5396(12) 0.6534(7) 0.023(2) Uani 1 1 d . . . . .
O9W O -0.1363(4) 1.0454(15) 0.4518(9) 0.073(4) Uani 1 1 d . . . . .
C3 C 0.0944(5) 1.7686(17) 0.4855(12) 0.046(5) Uani 1 1 d . . . . .
H3 H 0.114424 1.794928 0.457127 0.055 Uiso 1 1 calc R . . . .
C6 C -0.0921(4) 1.3066(16) 0.5414(12) 0.042(4) Uani 1 1 d . . . . .
H6 H -0.111977 1.284052 0.571793 0.051 Uiso 1 1 calc R . . . .
N5 N 0.0839(5) 1.8211(16) 0.5571(13) 0.065(5) Uani 1 1 d . . . . .
O10W O 0.1114(3) 0.9197(16) 0.9899(9) 0.077(5) Uani 1 1 d . . . . .
H8WA H 0.133180 1.720758 0.950437 0.116 Uiso 1 1 d R . . . .
H8WB H 0.095920 1.715288 0.893417 0.116 Uiso 1 1 d R . . . .
H7WA H 0.095010 1.604008 1.074358 0.116 Uiso 1 1 d R . . . .
H7WB H 0.104570 1.490278 1.062328 0.116 Uiso 1 1 d R . . . .
H6WA H 0.136150 1.398298 0.878587 0.116 Uiso 1 1 d R . . . .
H6WB H 0.096020 1.391048 0.865807 0.116 Uiso 1 1 d R . . . .
H5WA H -0.084680 1.363138 0.789957 0.116 Uiso 1 1 d R . . . .
H5WB H -0.092980 1.479388 0.791857 0.116 Uiso 1 1 d R . . . .
H3WA H -0.145190 1.597878 0.550427 0.116 Uiso 1 1 d R . . . .
H3WB H -0.154520 1.564278 0.635687 0.116 Uiso 1 1 d R . . . .
H4WA H -0.099600 1.735148 0.747518 0.116 Uiso 1 1 d R . . . .
H4WB H -0.060880 1.717138 0.791357 0.116 Uiso 1 1 d R . . . .
H1WA H -0.247950 1.599698 0.641327 0.116 Uiso 1 1 d R . . . .
H1WB H -0.257090 1.487578 0.612267 0.116 Uiso 1 1 d R . . . .
H2WA H 0.134170 0.865438 0.650617 0.116 Uiso 1 1 d R . . . .
H2WB H 0.100460 0.930808 0.634497 0.116 Uiso 1 1 d R . . . .
H9WA H -0.153230 1.112628 0.424137 0.116 Uiso 1 1 d R . . . .
H9WB H -0.138260 1.061348 0.511967 0.116 Uiso 1 1 d R . . . .
H10A H 0.088760 0.915018 0.977917 0.116 Uiso 1 1 d R . . . .
H10B H 0.119970 0.960608 1.043688 0.116 Uiso 1 1 d R . . . .

loop_
_atom_site_aniso_label
_atom_site_aniso_U_11
_atom_site_aniso_U_22
_atom_site_aniso_U_33
_atom_site_aniso_U_23
_atom_site_aniso_U_13
_atom_site_aniso_U_12
Al1 0.0150(15) 0.024(2) 0.0151(16) -0.0008(14) 0.0019(13) -0.0015(14)
Al2 0.021(2) 0.010(2) 0.014(2) 0.000 0.0006(18) 0.000
Mo1 0.0358(7) 0.0367(8) 0.0270(6) 0.0057(6) 0.0081(5) -0.0094(6)
Mo2 0.0338(6) 0.0265(7) 0.0270(6) 0.0029(5) 0.0017(5) 0.0069(6)
Mo3 0.0168(5) 0.0343(7) 0.0274(6) -0.0007(5) 0.0014(5) 0.0044(5)
Mo4 0.0218(5) 0.0324(7) 0.0246(6) 0.0076(5) 0.0043(5) 0.0049(5)
Mo5 0.0193(5) 0.0283(7) 0.0273(6) 0.0052(5) 0.0035(5) -0.0037(5)
Mo6 0.0162(5) 0.0501(10) 0.0221(5) 0.0035(6) 0.0048(4) -0.0038(6)
Mo7 0.0365(6) 0.0134(6) 0.0154(6) 0.0023(5) 0.0070(5) 0.0012(5)
Mo8 0.0355(9) 0.0097(8) 0.0160(8) 0.000 0.0069(7) 0.000
Mo9 0.0290(8) 0.0099(8) 0.0157(8) 0.000 0.0032(7) 0.000
Mo10 0.0357(7) 0.0139(6) 0.0146(6) -0.0015(5) 0.0065(5) 0.0003(5)
O1 0.027(5) 0.095(11) 0.036(6) 0.004(7) 0.016(5) 0.009(6)
O8W 0.058(8) 0.076(11) 0.074(10) -0.015(8) 0.029(8) -0.012(8)
O2 0.044(6) 0.067(10) 0.056(8) -0.004(7) 0.006(6) -0.018(7)
O7W 0.060(7) 0.101(12) 0.037(6) 0.007(9) -0.002(5) -0.009(9)
O3 0.025(5) 0.046(7) 0.051(7) 0.005(6) 0.007(5) -0.012(5)
O6W 0.041(7) 0.075(11) 0.083(10) 0.008(9) 0.015(7) 0.002(7)
O5W 0.031(5) 0.035(6) 0.033(6) 0.001(5) 0.009(5) 0.000(5)
O4 0.045(6) 0.040(7) 0.058(8) -0.003(6) 0.012(6) 0.021(6)
O3W 0.016(4) 0.059(7) 0.026(4) 0.010(6) 0.000(3) 0.004(5)
O5 0.064(7) 0.064(9) 0.030(6) 0.020(6) 0.012(5) -0.014(7)
O4W 0.024(5) 0.029(6) 0.038(6) -0.007(5) 0.005(4) 0.006(4)
O6 0.024(5) 0.079(10) 0.047(7) 0.000(7) -0.007(5) -0.025(6)
O1W 0.160(14) 0.036(7) 0.041(7) -0.016(7) 0.008(8) -0.012(10)
O2W 0.024(5) 0.015(5) 0.048(6) -0.017(4) 0.009(4) -0.004(4)
O7 0.042(6) 0.052(8) 0.057(7) -0.005(6) 0.022(6) 0.009(6)
O8 0.044(6) 0.056(9) 0.053(7) 0.003(6) 0.022(6) 0.018(6)
O9 0.045(6) 0.064(10) 0.043(7) 0.024(7) -0.002(5) 0.005(6)
O10 0.015(4) 0.047(8) 0.042(6) 0.004(5) -0.002(4) 0.002(4)
O11 0.048(6) 0.057(9) 0.028(6) 0.025(6) -0.002(5) -0.006(6)
O12 0.043(6) 0.044(7) 0.046(7) 0.005(6) 0.024(5) -0.002(6)
O13 0.044(6) 0.035(7) 0.027(5) 0.000(5) 0.001(4) 0.003(5)
O14 0.038(5) 0.028(6) 0.026(5) 0.007(4) 0.013(4) -0.001(5)
O15 0.025(5) 0.054(8) 0.017(5) 0.003(5) 0.000(4) 0.002(5)
O16 0.038(5) 0.023(5) 0.014(4) -0.002(4) -0.001(4) -0.001(5)
O17 0.029(5) 0.052(7) 0.020(5) 0.006(5) 0.010(4) -0.010(5)
O18 0.023(5) 0.022(6) 0.036(6) 0.003(4) -0.006(4) 0.004(4)
O19 0.021(4) 0.024(5) 0.020(4) -0.005(4) 0.006(4) -0.003(4)
O20 0.022(4) 0.020(5) 0.018(4) 0.008(4) 0.006(4) 0.003(4)
O21 0.022(4) 0.033(6) 0.021(5) 0.005(4) 0.005(4) -0.008(4)
O22 0.018(4) 0.025(5) 0.020(4) 0.001(4) 0.008(4) -0.003(4)
O23 0.023(5) 0.048(7) 0.026(5) 0.000(5) 0.013(4) 0.002(4)
O24 0.020(4) 0.027(6) 0.021(5) -0.002(4) -0.001(4) -0.001(4)
O25 0.048(6) 0.027(6) 0.028(6) 0.002(5) 0.008(5) 0.012(5)
O26 0.048(6) 0.022(6) 0.035(6) -0.001(5) 0.012(5) 0.014(5)
O27 0.040(5) 0.028(6) 0.021(5) 0.001(4) 0.006(4) -0.010(5)
O28 0.063(7) 0.027(6) 0.046(7) 0.003(6) 0.026(6) -0.014(6)
O29 0.032(5) 0.015(5) 0.021(5) 0.003(4) -0.001(4) -0.004(4)
O30 0.030(5) 0.016(5) 0.015(4) -0.004(4) 0.001(4) -0.005(4)
O31 0.023(4) 0.014(5) 0.016(4) -0.004(4) -0.005(4) 0.000(4)
O32 0.056(7) 0.040(7) 0.019(5) 0.005(5) -0.010(5) -0.003(6)
O33 0.071(8) 0.035(7) 0.024(6) 0.001(5) 0.007(5) 0.013(6)
O34 0.028(5) 0.012(5) 0.017(5) 0.001(4) 0.011(4) -0.004(4)
O35 0.030(4) 0.015(4) 0.023(4) -0.002(5) 0.011(3) 0.000(5)
O36 0.026(4) 0.013(4) 0.013(4) -0.004(4) 0.001(3) -0.001(4)
Zn1 0.0516(11) 0.0590(13) 0.0483(11) -0.0011(13) 0.0047(9) 0.0017(12)
Zn2 0.0162(6) 0.0389(9) 0.0200(7) -0.0011(8) 0.0044(5) 0.0010(8)
Zn3 0.0214(9) 0.0390(15) 0.0170(9) 0.000 0.0058(8) 0.000
C5 0.033(7) 0.041(8) 0.021(6) -0.012(6) 0.005(5) 0.010(6)
C4 0.079(13) 0.049(13) 0.049(11) -0.009(9) 0.037(10) -0.014(11)
N9 0.046(8) 0.021(7) 0.066(10) -0.013(7) 0.015(7) -0.012(6)
C2 0.017(5) 0.038(9) 0.025(6) 0.008(7) 0.008(5) -0.010(6)
C1 0.027(6) 0.022(6) 0.010(5) -0.001(6) 0.004(4) -0.009(7)
N8 0.014(5) 0.057(10) 0.025(6) 0.002(6) 0.009(5) 0.004(6)
N6 0.019(5) 0.037(8) 0.028(6) 0.007(5) 0.004(5) -0.001(5)
N7 0.021(5) 0.033(7) 0.023(6) 0.002(5) 0.010(5) -0.002(5)
N4 0.036(6) 0.045(8) 0.025(6) -0.010(5) 0.018(5) -0.007(5)
N3 0.030(5) 0.020(6) 0.022(5) 0.001(5) 0.010(4) -0.003(6)
N2 0.023(5) 0.020(6) 0.023(5) 0.000(6) -0.005(4) 0.000(6)
N1 0.016(5) 0.032(7) 0.021(5) -0.001(5) 0.005(4) -0.001(5)
O9W 0.107(10) 0.067(10) 0.061(8) -0.023(9) 0.050(8) -0.004(10)
C3 0.040(9) 0.061(13) 0.039(9) -0.010(9) 0.011(7) -0.031(9)
C6 0.029(8) 0.056(12) 0.041(9) 0.010(9) 0.008(7) -0.016(8)
N5 0.066(10) 0.055(12) 0.077(12) -0.009(10) 0.019(9) -0.026(9)
O10W 0.036(6) 0.133(16) 0.055(8) -0.005(9) -0.006(6) 0.022(8)

loop_
_atom_type_symbol
_atom_type_description
_atom_type_scat_dispersion_real
_atom_type_scat_dispersion_imag
_atom_type_scat_source
C C 0.0033 0.0016 'International Tables Vol C Tables 4.2.6.8 and 6.1.1.4'
H H 0.0000 0.0000 'International Tables Vol C Tables 4.2.6.8 and 6.1.1.4'
Al Al 0.0645 0.0514 'International Tables Vol C Tables 4.2.6.8 and 6.1.1.4'
Mo Mo -1.6832 0.6857 'International Tables Vol C Tables 4.2.6.8 and 6.1.1.4'
N N 0.0061 0.0033 'International Tables Vol C Tables 4.2.6.8 and 6.1.1.4'
O O 0.0106 0.0060 'International Tables Vol C Tables 4.2.6.8 and 6.1.1.4'
Zn Zn 0.2839 1.4301 'International Tables Vol C Tables 4.2.6.8 and 6.1.1.4'

loop_
_geom_angle_atom_site_label_1
_geom_angle_atom_site_label_2
_geom_angle_atom_site_label_3
_geom_angle
_geom_angle_site_symmetry_1
_geom_angle_site_symmetry_3
_geom_angle_publ_flag
O16 Al1 O21 84.9(4) . . ?
O19 Al1 O16 94.7(4) . . ?
O19 Al1 O20 93.9(4) . . ?
O19 Al1 O21 179.6(5) . . ?
O20 Al1 O16 95.4(4) . . ?
O20 Al1 O21 86.1(4) . . ?
O22 Al1 O16 179.3(5) . . ?
O22 Al1 O19 84.6(4) . . ?
O22 Al1 O20 84.7(4) . . ?
O22 Al1 O21 95.8(4) . . ?
O24 Al1 O16 84.7(4) . . ?
O24 Al1 O19 85.3(4) . . ?
O24 Al1 O20 179.3(5) . . ?
O24 Al1 O21 94.6(4) . . ?
O24 Al1 O22 95.3(4) . . ?
O31 Al2 O31 84.8(6) . 2_557 ?
O31 Al2 O34 94.9(3) . . ?
O31 Al2 O34 179.3(5) . 2_557 ?
O31 Al2 O34 179.3(5) 2_557 . ?
O31 Al2 O34 94.9(3) 2_557 2_557 ?
O31 Al2 O36 95.5(4) 2_557 . ?
O31 Al2 O36 85.2(4) 2_557 2_557 ?
O31 Al2 O36 95.5(4) . 2_557 ?
O31 Al2 O36 85.2(4) . . ?
O34 Al2 O34 85.4(6) . 2_557 ?
O34 Al2 O36 94.3(4) 2_557 . ?
O34 Al2 O36 85.0(4) 2_557 2_557 ?
O34 Al2 O36 94.3(4) . 2_557 ?
O34 Al2 O36 85.0(4) . . ?
O36 Al2 O36 179.1(7) . 2_557 ?
O2 Mo1 O5 105.8(6) . . ?
O2 Mo1 O13 97.6(5) . . ?
O2 Mo1 O16 160.0(5) . . ?
O2 Mo1 O17 99.9(6) . . ?
O2 Mo1 O21 93.5(5) . . ?
O5 Mo1 O13 100.1(5) . . ?
O5 Mo1 O16 93.3(5) . . ?
O5 Mo1 O17 98.5(5) . . ?
O5 Mo1 O21 160.2(5) . . ?
O13 Mo1 O16 72.6(4) . . ?
O13 Mo1 O21 81.4(4) . . ?
O16 Mo1 O21 68.1(3) . . ?
O17 Mo1 O13 149.8(4) . . ?
O17 Mo1 O16 82.7(4) . . ?
O17 Mo1 O21 73.1(4) . . ?
O4 Mo2 O13 95.4(5) . . ?
O4 Mo2 O16 158.9(5) . . ?
O4 Mo2 O18 101.5(5) . . ?
O4 Mo2 O24 93.3(5) . . ?
O9 Mo2 O4 104.8(6) . . ?
O9 Mo2 O13 101.4(5) . . ?
O9 Mo2 O16 95.1(5) . . ?
O9 Mo2 O18 97.5(5) . . ?
O9 Mo2 O24 160.6(5) . . ?
O13 Mo2 O16 73.5(4) . . ?
O13 Mo2 O24 83.4(4) . . ?
O16 Mo2 O24 68.1(3) . . ?
O18 Mo2 O13 150.4(4) . . ?
O18 Mo2 O16 82.5(4) . . ?
O18 Mo2 O24 71.6(4) . . ?
O8 Mo3 O10 106.4(5) . . ?
O8 Mo3 O18 98.4(5) . . ?
O8 Mo3 O19 157.0(5) . . ?
O8 Mo3 O23 99.0(5) . . ?
O8 Mo3 O24 90.7(5) . . ?
O10 Mo3 O18 98.0(4) . . ?
O10 Mo3 O19 96.1(4) . . ?
O10 Mo3 O23 101.5(5) . . ?
O10 Mo3 O24 161.3(4) . . ?
O18 Mo3 O19 82.6(4) . . ?
O18 Mo3 O23 149.0(4) . . ?
O18 Mo3 O24 71.6(3) . . ?
O19 Mo3 O24 67.6(3) . . ?
O23 Mo3 O19 71.5(3) . . ?
O23 Mo3 O24 82.7(4) . . ?
O7 Mo4 O11 107.1(6) . . ?
O7 Mo4 O14 97.0(5) . . ?
O7 Mo4 O15 99.8(5) . . ?
O7 Mo4 O20 93.2(5) . . ?
O7 Mo4 O22 159.1(5) . . ?
O11 Mo4 O14 99.9(5) . . ?
O11 Mo4 O15 97.2(5) . . ?
O11 Mo4 O20 158.9(5) . . ?
O11 Mo4 O22 92.9(5) . . ?
O14 Mo4 O20 82.8(4) . . ?
O14 Mo4 O22 72.8(4) . . ?
O15 Mo4 O14 151.3(4) . . ?
O15 Mo4 O20 73.2(4) . . ?
O15 Mo4 O22 83.5(4) . . ?
O20 Mo4 O22 67.8(3) . . ?
O3 Mo5 O14 98.8(5) . . ?
O3 Mo5 O19 91.9(4) . . ?
O3 Mo5 O22 158.1(4) . . ?
O3 Mo5 O23 99.2(5) . . ?
O12 Mo5 O3 105.9(5) . . ?
O12 Mo5 O14 100.2(5) . . ?
O12 Mo5 O19 160.7(5) . . ?
O12 Mo5 O22 95.6(5) . . ?
O12 Mo5 O23 97.5(5) . . ?
O14 Mo5 O19 84.0(4) . . ?
O14 Mo5 O22 72.7(4) . . ?
O22 Mo5 O19 67.4(3) . . ?
O23 Mo5 O14 150.2(4) . . ?
O23 Mo5 O19 71.8(4) . . ?
O23 Mo5 O22 81.9(4) . . ?
O1 Mo6 O15 100.8(5) . . ?
O1 Mo6 O17 99.0(5) . . ?
O1 Mo6 O20 93.6(5) . . ?
O1 Mo6 O21 160.8(5) . . ?
O6 Mo6 O1 103.8(6) . . ?
O6 Mo6 O15 98.1(5) . . ?
O6 Mo6 O17 98.7(5) . . ?
O6 Mo6 O20 161.7(5) . . ?
O6 Mo6 O21 94.7(5) . . ?
O15 Mo6 O20 72.7(3) . . ?
O15 Mo6 O21 81.5(4) . . ?
O17 Mo6 O15 150.1(4) . . ?
O17 Mo6 O20 83.9(4) . . ?
O17 Mo6 O21 72.6(4) . . ?
O20 Mo6 O21 68.7(3) . . ?
O28 Mo7 O30 102.0(5) . 2_557 ?
O28 Mo7 O34 92.1(5) . . ?
O28 Mo7 O35 95.6(5) . . ?
O28 Mo7 O36 157.0(5) . . ?
O30 Mo7 O34 71.4(3) 2_557 . ?
O30 Mo7 O36 82.1(3) 2_557 . ?
O33 Mo7 O28 105.3(6) . . ?
O33 Mo7 O30 98.4(5) . 2_557 ?
O33 Mo7 O34 161.5(5) . . ?
O33 Mo7 O35 101.2(5) . . ?
O33 Mo7 O36 96.4(5) . . ?
O35 Mo7 O30 149.1(3) . 2_557 ?
O35 Mo7 O34 82.9(3) . . ?
O35 Mo7 O36 72.2(3) . . ?
O36 Mo7 O34 67.4(3) . . ?
O25 Mo8 O25 105.6(8) 2_557 . ?
O25 Mo8 O29 101.7(4) . . ?
O25 Mo8 O29 94.4(4) . 2_557 ?
O25 Mo8 O29 101.7(4) 2_557 2_557 ?
O25 Mo8 O29 94.4(4) 2_557 . ?
O25 Mo8 O31 159.0(4) 2_557 . ?
O25 Mo8 O31 159.0(4) . 2_557 ?
O25 Mo8 O31 93.8(4) . . ?
O25 Mo8 O31 93.8(4) 2_557 2_557 ?
O29 Mo8 O29 153.3(6) . 2_557 ?
O29 Mo8 O31 73.6(3) 2_557 2_557 ?
O29 Mo8 O31 84.3(4) 2_557 . ?
O29 Mo8 O31 73.6(3) . . ?
O29 Mo8 O31 84.3(4) . 2_557 ?
O31 Mo8 O31 68.4(4) . 2_557 ?
O27 Mo9 O27 106.5(7) 2_557 . ?
O27 Mo9 O30 100.5(4) 2_557 . ?
O27 Mo9 O30 95.3(4) 2_557 2_557 ?
O27 Mo9 O30 100.5(4) . 2_557 ?
O27 Mo9 O30 95.3(4) . . ?
O27 Mo9 O34 159.1(4) 2_557 . ?
O27 Mo9 O34 92.9(4) 2_557 2_557 ?
O27 Mo9 O34 159.1(4) . 2_557 ?
O27 Mo9 O34 92.9(4) . . ?
O30 Mo9 O30 153.6(6) 2_557 . ?
O30 Mo9 O34 85.0(4) 2_557 2_557 ?
O30 Mo9 O34 73.2(3) 2_557 . ?
O30 Mo9 O34 85.0(4) . . ?
O30 Mo9 O34 73.2(3) . 2_557 ?
O34 Mo9 O34 69.1(4) . 2_557 ?
O26 Mo10 O29 101.3(5) . . ?
O26 Mo10 O31 93.1(4) . . ?
O26 Mo10 O35 96.9(5) . . ?
O26 Mo10 O36 158.0(4) . . ?
O29 Mo10 O31 72.3(3) . . ?
O29 Mo10 O36 82.1(4) . . ?
O32 Mo10 O26 104.3(6) . . ?
O32 Mo10 O29 99.0(5) . . ?
O32 Mo10 O31 161.9(5) . . ?
O32 Mo10 O35 100.5(5) . . ?
O32 Mo10 O36 96.6(5) . . ?
O35 Mo10 O29 149.1(4) . . ?
O35 Mo10 O31 82.0(3) . . ?
O35 Mo10 O36 72.0(3) . . ?
O36 Mo10 O31 67.0(3) . . ?
Mo2 O13 Mo1 115.9(5) . . ?
Mo5 O14 Mo4 117.7(5) . . ?
Mo4 O15 Mo6 116.0(5) . . ?
Al1 O16 Mo1 104.0(4) . . ?
Al1 O16 Mo2 103.6(4) . . ?
Mo2 O16 Mo1 92.3(4) . . ?
Mo1 O17 Mo6 118.7(5) . . ?
Mo3 O18 Mo2 119.2(5) . . ?
Al1 O19 Mo3 103.5(4) . . ?
Al1 O19 Mo5 103.9(4) . . ?
Mo5 O19 Mo3 92.5(3) . . ?
Al1 O20 Mo4 103.8(4) . . ?
Al1 O20 Mo6 103.9(4) . . ?
Mo4 O20 Mo6 91.9(3) . . ?
Al1 O21 Mo1 103.0(4) . . ?
Al1 O21 Mo6 101.3(4) . . ?
Mo1 O21 Mo6 90.9(3) . . ?
Al1 O22 Mo4 103.7(4) . . ?
Al1 O22 Mo5 104.1(4) . . ?
Mo4 O22 Mo5 92.1(3) . . ?
Mo5 O23 Mo3 118.5(5) . . ?
Al1 O24 Mo2 103.6(4) . . ?
Al1 O24 Mo3 103.6(4) . . ?
Mo2 O24 Mo3 92.3(3) . . ?
Mo8 O25 Zn1 166.7(6) . 1_545 ?
Mo9 O27 Zn1 165.9(6) . . ?
Mo10 O29 Mo8 116.5(4) . . ?
Mo9 O30 Mo7 118.6(4) . 2_557 ?
Al2 O31 Mo8 103.4(4) . . ?
Al2 O31 Mo10 104.6(4) . . ?
Mo8 O31 Mo10 92.2(3) . . ?
Al2 O34 Mo7 103.9(4) . . ?
Al2 O34 Mo9 102.7(4) . . ?
Mo9 O34 Mo7 92.3(3) . . ?
Mo10 O35 Mo7 119.0(4) . . ?
Al2 O36 Mo7 103.6(4) . . ?
Al2 O36 Mo10 103.2(4) . . ?
Mo7 O36 Mo10 91.2(2) . . ?
O8W Zn1 O7W 87.4(6) . . ?
O8W Zn1 O6W 92.0(5) . . ?
O8W Zn1 O25 94.5(5) . 1_565 ?
O8W Zn1 O27 173.5(5) . . ?
O7W Zn1 O6W 88.9(6) . . ?
O7W Zn1 O25 89.2(5) . 1_565 ?
O7W Zn1 O27 87.5(5) . . ?
O6W Zn1 O25 173.1(5) . 1_565 ?
O6W Zn1 O27 91.8(5) . . ?
O27 Zn1 O25 81.5(3) . 1_565 ?
N2 Zn1 O8W 99.1(6) . . ?
N2 Zn1 O7W 173.1(5) . . ?
N2 Zn1 O6W 93.0(5) . . ?
N2 Zn1 O25 88.2(4) . 1_565 ?
N2 Zn1 O27 85.9(4) . . ?
O3W Zn2 O5W 86.4(4) . . ?
O3W Zn2 O4W 85.8(4) . . ?
O3W Zn2 N6 88.9(4) . 2_556 ?
O4W Zn2 O5W 83.9(3) . . ?
N6 Zn2 O5W 174.0(4) 2_556 . ?
N6 Zn2 O4W 92.1(4) 2_556 . ?
N7 Zn2 O5W 89.0(4) . . ?
N7 Zn2 O3W 94.3(5) . . ?
N7 Zn2 O4W 172.9(4) . . ?
N7 Zn2 N6 95.1(4) . 2_556 ?
N3 Zn2 O5W 89.2(4) . . ?
N3 Zn2 O3W 173.1(4) . . ?
N3 Zn2 O4W 88.4(4) . . ?
N3 Zn2 N6 95.1(4) . 2_556 ?
N3 Zn2 N7 91.0(4) . . ?
N8 Zn3 N8 90.7(7) . 2_556 ?
N8 Zn3 N4 90.3(4) . 2_556 ?
N8 Zn3 N4 176.1(5) . . ?
N8 Zn3 N4 90.3(4) 2_556 . ?
N8 Zn3 N4 176.1(5) 2_556 2_556 ?
N4 Zn3 N4 88.9(7) 2_556 . ?
N1 Zn3 N8 89.0(4) . . ?
N1 Zn3 N8 92.0(4) . 2_556 ?
N1 Zn3 N8 89.0(4) 2_556 2_556 ?
N1 Zn3 N8 92.0(4) 2_556 . ?
N1 Zn3 N4 87.2(5) . . ?
N1 Zn3 N4 91.7(4) 2_556 . ?
N1 Zn3 N4 87.2(5) 2_556 2_556 ?
N1 Zn3 N4 91.7(4) . 2_556 ?
N1 Zn3 N1 178.5(8) . 2_556 ?
N9 C5 N8 112.7(13) . . ?
N4 C4 N5 110.6(15) . . ?
C5 N9 C6 106.4(13) . . ?
N2 C2 N1 113.1(10) . . ?
N2 C1 N3 112.2(10) . . ?
C5 N8 Zn3 130.7(9) . . ?
C5 N8 N7 104.9(12) . . ?
N7 N8 Zn3 124.3(10) . . ?
N4 N6 Zn2 121.2(9) . 2_556 ?
C3 N6 Zn2 133.0(11) . 2_556 ?
C3 N6 N4 105.7(13) . . ?
N8 N7 Zn2 122.6(10) . . ?
C6 N7 Zn2 130.8(10) . . ?
C6 N7 N8 106.5(12) . . ?
C4 N4 Zn3 128.5(11) . . ?
C4 N4 N6 106.6(14) . . ?
N6 N4 Zn3 124.9(10) . . ?
C1 N3 Zn2 129.6(7) . . ?
C1 N3 N1 105.9(9) . . ?
N1 N3 Zn2 124.5(7) . . ?
C2 N2 Zn1 133.4(8) . . ?
C1 N2 Zn1 122.4(8) . . ?
C1 N2 C2 104.1(9) . . ?
C2 N1 Zn3 130.4(7) . . ?
C2 N1 N3 104.7(9) . . ?
N3 N1 Zn3 124.9(7) . . ?
N6 C3 N5 113.1(14) . . ?
N9 C6 N7 109.5(12) . . ?
C3 N5 C4 103.2(16) . . ?

loop_
_geom_bond_atom_site_label_1
_geom_bond_atom_site_label_2
_geom_bond_distance
_geom_bond_site_symmetry_2
_geom_bond_publ_flag
Al1 O16 1.918(10) . ?
Al1 O19 1.903(9) . ?
Al1 O20 1.905(10) . ?
Al1 O21 1.934(10) . ?
Al1 O22 1.898(9) . ?
Al1 O24 1.893(10) . ?
Al2 O31 1.888(10) . ?
Al2 O31 1.888(10) 2_557 ?
Al2 O34 1.904(10) . ?
Al2 O34 1.904(10) 2_557 ?
Al2 O36 1.931(7) . ?
Al2 O36 1.931(7) 2_557 ?
Mo1 O2 1.711(12) . ?
Mo1 O5 1.720(10) . ?
Mo1 O13 1.958(10) . ?
Mo1 O16 2.314(10) . ?
Mo1 O17 1.931(11) . ?
Mo1 O21 2.328(9) . ?
Mo2 O4 1.705(11) . ?
Mo2 O9 1.702(11) . ?
Mo2 O13 1.952(10) . ?
Mo2 O16 2.281(10) . ?
Mo2 O18 1.938(10) . ?
Mo2 O24 2.304(9) . ?
Mo3 O8 1.688(11) . ?
Mo3 O10 1.726(10) . ?
Mo3 O18 1.924(10) . ?
Mo3 O19 2.309(9) . ?
Mo3 O23 1.946(10) . ?
Mo3 O24 2.315(9) . ?
Mo4 O7 1.705(11) . ?
Mo4 O11 1.716(10) . ?
Mo4 O14 1.937(10) . ?
Mo4 O15 1.936(11) . ?
Mo4 O20 2.292(8) . ?
Mo4 O22 2.302(9) . ?
Mo5 O3 1.730(10) . ?
Mo5 O12 1.693(11) . ?
Mo5 O14 1.937(9) . ?
Mo5 O19 2.305(9) . ?
Mo5 O22 2.304(9) . ?
Mo5 O23 1.933(10) . ?
Mo6 O1 1.726(12) . ?
Mo6 O6 1.694(11) . ?
Mo6 O15 1.956(10) . ?
Mo6 O17 1.940(10) . ?
Mo6 O20 2.299(9) . ?
Mo6 O21 2.346(9) . ?
Mo7 O28 1.697(11) . ?
Mo7 O30 1.946(9) 2_557 ?
Mo7 O33 1.697(11) . ?
Mo7 O34 2.342(9) . ?
Mo7 O35 1.941(10) . ?
Mo7 O36 2.327(9) . ?
Mo8 O25 1.725(10) 2_557 ?
Mo8 O25 1.725(10) . ?
Mo8 O29 1.968(9) . ?
Mo8 O29 1.968(9) 2_557 ?
Mo8 O31 2.263(9) . ?
Mo8 O31 2.263(9) 2_557 ?
Mo9 O27 1.735(10) 2_557 ?
Mo9 O27 1.735(10) . ?
Mo9 O30 1.928(9) 2_557 ?
Mo9 O30 1.928(9) . ?
Mo9 O34 2.277(9) . ?
Mo9 O34 2.277(9) 2_557 ?
Mo10 O26 1.706(10) . ?
Mo10 O29 1.935(9) . ?
Mo10 O31 2.343(8) . ?
Mo10 O32 1.690(10) . ?
Mo10 O35 1.930(10) . ?
Mo10 O36 2.343(9) . ?
O8W Zn1 2.055(14) . ?
O7W Zn1 2.094(11) . ?
O6W Zn1 2.162(15) . ?
O5W Zn2 2.246(10) . ?
O3W Zn2 2.119(8) . ?
O4W Zn2 2.206(10) . ?
O25 Zn1 2.231(10) 1_545 ?
O27 Zn1 2.227(10) . ?
Zn1 N2 2.046(9) . ?
Zn2 N6 2.141(13) 2_556 ?
Zn2 N7 2.116(12) . ?
Zn2 N3 2.062(10) . ?
Zn3 N8 2.189(13) . ?
Zn3 N8 2.189(13) 2_556 ?
Zn3 N4 2.212(13) 2_556 ?
Zn3 N4 2.212(13) . ?
Zn3 N1 2.122(9) . ?
Zn3 N1 2.122(9) 2_556 ?
C5 N9 1.29(2) . ?
C5 N8 1.33(2) . ?
C4 N4 1.27(2) . ?
C4 N5 1.37(2) . ?
N9 C6 1.34(2) . ?
C2 N2 1.327(15) . ?
C2 N1 1.338(15) . ?
C1 N3 1.348(14) . ?
C1 N2 1.313(15) . ?
N8 N7 1.381(15) . ?
N6 N4 1.382(15) . ?
N6 C3 1.28(2) . ?
N7 C6 1.34(2) . ?
N3 N1 1.375(13) . ?
C3 N5 1.30(2) . ?

loop_
_twin_individual_id
_twin_individual_mass_fraction_refined
1 0.77(4)
2 0.23(4)
